data_4132928
loop_
_publ_author_name
'Low, Choon Heng'
'Rosenberg, Jeffrey N.'
'Lopez, Marco A.'
'Agapie, Theodor'

_publ_section_title
;
 Oxidative Coupling with Zr(IV) Supported by a Noninnocent
 Anthracene-Based Ligand: Application to the Catalytic Cotrimerization of
 Alkynes and Nitriles to Pyrimidines.
;
_journal_issue 38
_journal_name_full 'Journal of the American Chemical Society'
_journal_page_first 11906
_journal_page_last 11910
_journal_paper_doi 10.1021/jacs.8b07418
_journal_volume 140
_journal_year 2018
_chemical_formula_moiety 'C83.92 H80.49 O3 Zr, 0.5(C12 H20), 0.5(C5 H12)'
_chemical_formula_sum 'C92.42 H96.49 O3 Zr'
_chemical_formula_weight 1346.44
_space_group_crystal_system triclinic
_space_group_IT_number 2
_space_group_name_Hall '-P 1'
_space_group_name_H-M_alt 'P -1'
_atom_sites_solution_hydrogens geom
_atom_sites_solution_primary dual
_audit_creation_date 2018-07-11
_audit_creation_method
;
Olex2 1.2
(compiled 2017.08.10 svn.r3458 for OlexSys, GUI svn.r5381)
;
_cell_angle_alpha 78.961(7)
_cell_angle_beta 80.374(5)
_cell_angle_gamma 63.052(12)
_cell_formula_units_Z 2
_cell_length_a 12.350(2)
_cell_length_b 12.845(2)
_cell_length_c 27.404(4)
_cell_measurement_reflns_used 9224
_cell_measurement_temperature 100(2)
_cell_measurement_theta_max 34.367
_cell_measurement_theta_min 2.290
_cell_volume 3787.4(11)
_computing_cell_refinement 'SAINT V8.38A (?, 2016)'
_computing_data_collection 'Bruker Apex III'
_computing_data_reduction 'SAINT V8.38A (?, 2016)'
_computing_molecular_graphics 'Olex2 (Dolomanov et al., 2009)'
_computing_publication_material 'Olex2 (Dolomanov et al., 2009)'
_computing_structure_refinement 'ShelXL (Sheldrick, 2015)'
_computing_structure_solution 'ShelXT (Sheldrick, 2015)'
_diffrn_ambient_temperature 100.0
_diffrn_detector 'CPAD Area Detector'
_diffrn_detector_area_resol_mean 7.69
_diffrn_detector_type 'Bruker PHOTON II'
_diffrn_measured_fraction_theta_full 0.999
_diffrn_measured_fraction_theta_max 0.933
_diffrn_measurement_device '\k-geometry diffractometer'
_diffrn_measurement_device_type 'Bruker D8 VENTURE'
_diffrn_measurement_method '\f and \w scans'
_diffrn_radiation_monochromator 'multilayer mirrors'
_diffrn_radiation_type MoK\a
_diffrn_radiation_wavelength 0.71073
_diffrn_reflns_av_R_equivalents 0.0355
_diffrn_reflns_av_unetI/netI 0.0257
_diffrn_reflns_Laue_measured_fraction_full 0.999
_diffrn_reflns_Laue_measured_fraction_max 0.933
_diffrn_reflns_limit_h_max 19
_diffrn_reflns_limit_h_min -19
_diffrn_reflns_limit_k_max 20
_diffrn_reflns_limit_k_min -20
_diffrn_reflns_limit_l_max 44
_diffrn_reflns_limit_l_min -43
_diffrn_reflns_number 232796
_diffrn_reflns_point_group_measured_fraction_full 0.999
_diffrn_reflns_point_group_measured_fraction_max 0.933
_diffrn_reflns_theta_full 25.242
_diffrn_reflns_theta_max 34.959
_diffrn_reflns_theta_min 2.290
_diffrn_source 'microfocus sealed tube'
_diffrn_source_current 1
_diffrn_source_power 0.05
_diffrn_source_type 'Incoatec I\mS HB'
_diffrn_source_voltage 50
_diffrn_standards_number 0
_exptl_absorpt_coefficient_mu 0.195
_exptl_absorpt_correction_T_max 1.0000
_exptl_absorpt_correction_T_min 0.9405
_exptl_absorpt_correction_type multi-scan
_exptl_absorpt_process_details
'SADABS-2016/2 (Bruker,2016/2) was used for absorption correction. wR2(int) was 0.0897 before and 0.0510 after correction. The Ratio of minimum to maximum transmission is 0.9405. The \l/2 correction factor is Not present.'
_exptl_crystal_colour yellow
_exptl_crystal_colour_primary yellow
_exptl_crystal_density_diffrn 1.181
_exptl_crystal_description plate
_exptl_crystal_F_000 1430
_exptl_crystal_size_max 0.25
_exptl_crystal_size_mid 0.25
_exptl_crystal_size_min 0.09
_exptl_transmission_factor_max 0.7461
_exptl_transmission_factor_min 0.6809
_refine_diff_density_max 2.414
_refine_diff_density_min -2.123
_refine_diff_density_rms 0.094
_refine_ls_extinction_method none
_refine_ls_goodness_of_fit_ref 1.147
_refine_ls_hydrogen_treatment constr
_refine_ls_matrix_type full
_refine_ls_number_parameters 1042
_refine_ls_number_reflns 31035
_refine_ls_number_restraints 28
_refine_ls_restrained_S_all 1.148
_refine_ls_R_factor_all 0.0749
_refine_ls_R_factor_gt 0.0661
_refine_ls_shift/su_max 0.002
_refine_ls_shift/su_mean 0.000
_refine_ls_structure_factor_coef Fsqd
_refine_ls_weighting_details 'w=1/[\s^2^(Fo^2^)+(0.0751P)^2^+4.0074P] where P=(Fo^2^+2Fc^2^)/3'
_refine_ls_weighting_scheme calc
_refine_ls_wR_factor_gt 0.1712
_refine_ls_wR_factor_ref 0.1768
_reflns_Friedel_coverage 0.000
_reflns_number_gt 27728
_reflns_number_total 31035
_reflns_threshold_expression 'I > 2\s(I)'
_cod_data_source_file ja8b07418_si_001.cif
_cod_data_source_block 3a
_cod_original_cell_volume 3787.6(11)
_cod_database_code 4132928
_shelx_shelxl_version_number 2016/6
_shelx_space_group_comment
;
The symmetry employed for this shelxl refinement is uniquely defined
by the following loop, which should always be used as a source of
symmetry information in preference to the above space-group names.
They are only intended as comments.
;
_shelx_estimated_absorpt_t_max 0.983
_shelx_estimated_absorpt_t_min 0.953
_olex2_refinement_description
;
1. Fixed Uiso
 At 1.2 times of:
  All C(H) groups, All C(H,H) groups
 At 1.5 times of:
  All C(H,H,H) groups
2. Restrained distances
 C2CA-C01Q \\sim C8DA-C2CA \\sim C8DA-C6AA \\sim C9DA-C6AA
 with sigma of 0.02
 C51A-C52A \\sim C51B-C52B \\sim C52B-C53B \\sim C52A-C53A \\sim C53A-C51A
\\sim C53B-C51B
 with sigma of 0.02
3. Uiso/Uaniso restraints and constraints
C1S \\sim C2S \\sim C3S \\sim C4S \\sim C5S \\sim C6S \\sim C7S: within 1.7A
with sigma of 0.04 and sigma for terminal atoms of 0.08
Uiso(C5S) = Uiso(C3S)
4. Rigid body (RIGU) restrains
 C1S, C2S, C3S, C4S, C5S, C6S, C7S
 with sigma for 1-2 distances of 0.004 and sigma for 1-3 distances of 0.004
5. Others
 Sof(C81A)=Sof(H81A)=Sof(C82A)=Sof(H82A)=Sof(C83A)=Sof(H83A)=Sof(C84A)=
 Sof(H84A)=Sof(C85A)=Sof(H85A)=Sof(C69B)=Sof(H69B)=Sof(C70B)=Sof(H70B)=
 Sof(C71B)=Sof(H71B)=Sof(C72B)=Sof(H72B)=Sof(C73B)=Sof(H73B)=Sof(C75A)=
 Sof(H75A)=Sof(C76A)=Sof(H76A)=Sof(C77A)=Sof(H77A)=Sof(C78A)=Sof(H78A)=
 Sof(C79A)=Sof(H79C)=1-FVAR(1)
 Sof(C69A)=Sof(H69A)=Sof(C70A)=Sof(H70A)=Sof(C71A)=Sof(H71A)=Sof(C72A)=
 Sof(H72A)=Sof(C73A)=Sof(H73A)=Sof(C75B)=Sof(H75B)=Sof(C76B)=Sof(H76B)=
 Sof(C77B)=Sof(H77B)=Sof(C78B)=Sof(H78B)=Sof(C79B)=Sof(H79A)=Sof(H79B)=
 Sof(C81B)=Sof(H81B)=Sof(C82B)=Sof(H82B)=Sof(C83B)=Sof(H83B)=Sof(C84B)=
 Sof(H84B)=Sof(C85B)=Sof(H85B)=FVAR(1)
 Sof(C51B)=Sof(H51D)=Sof(H51E)=Sof(H51F)=Sof(C52B)=Sof(H52D)=Sof(H52E)=
 Sof(H52F)=Sof(C53B)=Sof(H53D)=Sof(H53E)=Sof(H53F)=1-FVAR(2)
 Sof(C50)=Sof(C51A)=Sof(H51A)=Sof(H51B)=Sof(H51C)=Sof(C52A)=Sof(H52A)=
 Sof(H52B)=Sof(H52C)=Sof(C53A)=Sof(H53A)=Sof(H53B)=Sof(H53C)=FVAR(2)
 Sof(C32B)=Sof(H32D)=Sof(H32E)=Sof(H32F)=Sof(C33B)=Sof(H33D)=Sof(H33E)=
 Sof(H33F)=Sof(C34B)=Sof(H34D)=Sof(H34E)=Sof(H34F)=1-FVAR(3)
 Sof(C32A)=Sof(H32A)=Sof(H32B)=Sof(H32C)=Sof(C33A)=Sof(H33A)=Sof(H33B)=
 Sof(H33C)=Sof(C34A)=Sof(H34A)=Sof(H34B)=Sof(H34C)=FVAR(3)
 Fixed Sof: C0BA(0.5) H(0.5) HA(0.5) C5S(0.5) HB(0.5) C6S(0.5) HC(0.5)
 C1S(0.5) C2S(0.5) HD(0.5) C3S(0.5) HE(0.5) C4S(0.5) HF(0.5) C6BA(0.5) HG(0.5)
 HH(0.5) C7AA(0.5) HI(0.5) HJ(0.5) HK(0.5) C7S(0.5) HL(0.5) HM(0.5) HO(0.5)
 C9AA(0.5) HP(0.5) HN(0.5) HQ(0.5) C9BA(0.5) HR(0.5) HS(0.5) C01Q(0.5) HT(0.5)
 HU(0.5) HV(0.5) C2CA(0.5) HW(0.5) HX(0.5) C6AA(0.5) HY(0.5) HZ(0.5) C8DA(0.5)
 H0AA(0.5) H1AA(0.5) C9DA(0.5) H2AA(0.5) H3AA(0.5) H4AA(0.5)
 Fixed Uiso: C5S(0.05) C6S(0.05) C1S(0.05) C2S(0.05) C3S(0.05) C4S(0.05)
 C7S(0.05)
6.a Secondary CH2 refined with riding coordinates:
 C54(H54A,H54B), C55(H55A,H55B), C56(H56A,H56B), C57(H57A,H57B), C79B(H79A,
 H79B), C0BA(H,HA), C6BA(HG,HH), C9BA(HR,HS), C2CA(HW,HX), C6AA(HY,HZ),
 C8DA(H0AA,H1AA)
6.b Aromatic/amide H refined with riding coordinates:
 C3(H3), C4(H4), C5(H5), C6(H6), C10(H10), C11(H11), C12(H12), C13(H13),
 C19(H19), C21(H21), C24(H24), C26(H26), C38(H38), C40(H40), C43(H43), C45(H45),
  C63(H63), C64(H64), C65(H65), C66(H66), C67(H67), C69A(H69A), C70A(H70A),
 C71A(H71A), C72A(H72A), C73A(H73A), C75B(H75B), C76B(H76B), C77B(H77B),
 C78B(H78B), C81A(H81A), C82A(H82A), C83A(H83A), C84A(H84A), C85A(H85A),
 C69B(H69B), C70B(H70B), C71B(H71B), C72B(H72B), C73B(H73B), C75A(H75A),
 C76A(H76A), C77A(H77A), C78A(H78A), C79A(H79C), C81B(H81B), C82B(H82B),
 C83B(H83B), C84B(H84B), C85B(H85B), C5S(HB), C6S(HC), C2S(HD), C3S(HE), C4S(HF)
6.c Fitted hexagon refined as free rotating group:
 C5S(C6S,C1S,C2S,C3S,C4S)
6.d Idealised Me refined as rotating group:
 C28(H28A,H28B,H28C), C29(H29A,H29B,H29C), C30(H30A,H30B,H30C), C47(H47A,H47B,
 H47C), C48(H48A,H48B,H48C), C49(H49A,H49B,H49C), C32A(H32A,H32B,H32C),
 C33A(H33A,H33B,H33C), C34A(H34A,H34B,H34C), C51A(H51A,H51B,H51C), C52A(H52A,
 H52B,H52C), C53A(H53A,H53B,H53C), C32B(H32D,H32E,H32F), C33B(H33D,H33E,H33F),
 C34B(H34D,H34E,H34F), C51B(H51D,H51E,H51F), C52B(H52D,H52E,H52F), C53B(H53D,
 H53E,H53F), C7AA(HI,HJ,HK), C7S(HL,HM,HO), C9AA(HP,HN,HQ), C01Q(HT,HU,HV),
 C9DA(H2AA,H3AA,H4AA)
;
_olex2_submission_special_instructions 'No special instructions were received'

loop_
_space_group_symop_operation_xyz
'x, y, z'
'-x, -y, -z'

loop_
_atom_site_label
_atom_site_type_symbol
_atom_site_fract_x
_atom_site_fract_y
_atom_site_fract_z
_atom_site_U_iso_or_equiv
_atom_site_adp_type
_atom_site_occupancy
_atom_site_site_symmetry_order
_atom_site_calc_flag
_atom_site_refinement_flags_posn
_atom_site_refinement_flags_adp
_atom_site_refinement_flags_occupancy
_atom_site_disorder_assembly
_atom_site_disorder_group
Zr01 Zr 1.01222(2) 0.61661(2) 0.23423(2) 0.01664(4) Uani 1 1 d . . . . .
O00Q O 1.12505(12) 0.45121(11) 0.25261(5) 0.0220(2) Uani 1 1 d . . . . .
O002 O 1.17025(11) 0.66074(11) 0.23291(5) 0.0205(2) Uani 1 1 d . . . . .
O003 O 0.91433(11) 0.76064(11) 0.26565(5) 0.0207(2) Uani 1 1 d . . . . .
C1 C 0.93142(18) 0.67051(15) 0.36343(7) 0.0242(3) Uani 1 1 d . . . . .
C2 C 0.87433(19) 0.59557(16) 0.36821(7) 0.0255(3) Uani 1 1 d . . . . .
C3 C 0.7448(2) 0.63850(18) 0.37706(8) 0.0304(4) Uani 1 1 d . . . . .
H3 H 0.695220 0.720091 0.378700 0.036 Uiso 1 1 calc R . . . .
C4 C 0.6917(2) 0.5640(2) 0.38315(9) 0.0368(4) Uani 1 1 d . . . . .
H4 H 0.605956 0.593204 0.390854 0.044 Uiso 1 1 calc R . . . .
C5 C 0.7632(3) 0.4429(2) 0.37813(11) 0.0416(5) Uani 1 1 d . . . . .
H5 H 0.724962 0.391635 0.382625 0.050 Uiso 1 1 calc R . . . .
C6 C 0.8855(2) 0.39993(19) 0.36696(10) 0.0380(5) Uani 1 1 d . . . . .
H6 H 0.931259 0.319790 0.361679 0.046 Uiso 1 1 calc R . . . .
C7 C 0.9472(2) 0.47267(16) 0.36295(7) 0.0278(4) Uani 1 1 d . . . . .
C8 C 1.0741(2) 0.42999(15) 0.35312(7) 0.0265(3) Uani 1 1 d . . . . .
C9 C 1.13156(19) 0.50056(15) 0.35784(7) 0.0251(3) Uani 1 1 d . . . . .
C10 C 1.2609(2) 0.45428(18) 0.35644(7) 0.0294(4) Uani 1 1 d . . . . .
H10 H 1.310307 0.374123 0.351869 0.035 Uiso 1 1 calc R . . . .
C11 C 1.3150(2) 0.5232(2) 0.36156(8) 0.0328(4) Uani 1 1 d . . . . .
H11 H 1.400915 0.489741 0.362310 0.039 Uiso 1 1 calc R . . . .
C12 C 1.2434(2) 0.6447(2) 0.36578(8) 0.0332(4) Uani 1 1 d . . . . .
H12 H 1.281800 0.692447 0.368662 0.040 Uiso 1 1 calc R . . . .
C13 C 1.1194(2) 0.69325(17) 0.36570(8) 0.0287(4) Uani 1 1 d . . . . .
H13 H 1.072725 0.775136 0.367578 0.034 Uiso 1 1 calc R . . . .
C14 C 1.05899(18) 0.62303(15) 0.36285(7) 0.0242(3) Uani 1 1 d . . . . .
C16 C 0.86111(18) 0.79986(15) 0.35009(7) 0.0252(3) Uani 1 1 d . . . . .
C17 C 0.86071(16) 0.83962(14) 0.29856(7) 0.0210(3) Uani 1 1 d . . . . .
C18 C 0.80616(17) 0.96086(14) 0.28177(7) 0.0223(3) Uani 1 1 d . . . . .
C19 C 0.7484(2) 1.03840(16) 0.31742(7) 0.0278(4) Uani 1 1 d . . . . .
H19 H 0.710651 1.120513 0.306194 0.033 Uiso 1 1 calc R . . . .
C20 C 0.7435(2) 1.00121(17) 0.36873(8) 0.0333(4) Uani 1 1 d . . . . .
C21 C 0.8030(2) 0.88000(17) 0.38412(8) 0.0332(4) Uani 1 1 d . . . . .
H21 H 0.803655 0.851933 0.418811 0.040 Uiso 1 1 calc R . . . .
C22 C 0.81151(17) 1.00746(15) 0.22777(7) 0.0242(3) Uani 1 1 d . . . . .
C23 C 0.8841(2) 1.06722(16) 0.20887(9) 0.0316(4) Uani 1 1 d . . . . .
C24 C 0.8838(2) 1.11437(18) 0.15828(10) 0.0418(6) Uani 1 1 d . . . . .
H24 H 0.932779 1.154855 0.145580 0.050 Uiso 1 1 calc R . . . .
C25 C 0.8153(2) 1.10409(19) 0.12642(9) 0.0415(6) Uani 1 1 d . . . . .
C26 C 0.7442(2) 1.04496(19) 0.14574(8) 0.0365(5) Uani 1 1 d . . . . .
H26 H 0.695876 1.037628 0.124249 0.044 Uiso 1 1 calc R . . . .
C27 C 0.74143(18) 0.99592(16) 0.19566(7) 0.0268(3) Uani 1 1 d . . . . .
C28 C 0.9646(2) 1.0795(2) 0.24070(12) 0.0421(6) Uani 1 1 d . . . . .
H28A H 0.928339 1.160540 0.248457 0.063 Uiso 1 1 calc GR . . . .
H28B H 1.045348 1.060688 0.222603 0.063 Uiso 1 1 calc GR . . . .
H28C H 0.972729 1.025158 0.271796 0.063 Uiso 1 1 calc GR . . . .
C29 C 0.8195(3) 1.1506(3) 0.07155(11) 0.0651(11) Uani 1 1 d . . . . .
H29A H 0.865363 1.084585 0.052118 0.098 Uiso 1 1 calc GR . . . .
H29B H 0.859692 1.203087 0.065389 0.098 Uiso 1 1 calc GR . . . .
H29C H 0.736258 1.194354 0.061532 0.098 Uiso 1 1 calc GR . . . .
C30 C 0.6625(2) 0.93261(19) 0.21387(8) 0.0320(4) Uani 1 1 d . . . . .
H30A H 0.709684 0.849015 0.209940 0.048 Uiso 1 1 calc GR . . . .
H30B H 0.591769 0.967046 0.194338 0.048 Uiso 1 1 calc GR . . . .
H30C H 0.634563 0.940516 0.249188 0.048 Uiso 1 1 calc GR . . . .
C31 C 0.6849(4) 1.0905(2) 0.40619(9) 0.0547(9) Uani 1 1 d . . . . .
C35 C 1.1493(2) 0.32148(16) 0.32909(7) 0.0282(4) Uani 1 1 d . . . . .
C36 C 1.17829(18) 0.34114(15) 0.27734(7) 0.0240(3) Uani 1 1 d . . . . .
C37 C 1.26350(18) 0.24795(15) 0.25185(7) 0.0244(3) Uani 1 1 d . . . . .
C38 C 1.3090(2) 0.13375(16) 0.27834(8) 0.0302(4) Uani 1 1 d . . . . .
H38 H 1.365069 0.069766 0.261057 0.036 Uiso 1 1 calc R . . . .
C39 C 1.2756(2) 0.11056(16) 0.32866(8) 0.0330(4) Uani 1 1 d . . . . .
C40 C 1.1975(2) 0.20718(17) 0.35393(8) 0.0340(4) Uani 1 1 d . . . . .
H40 H 1.176990 0.194174 0.388827 0.041 Uiso 1 1 calc R . . . .
C41 C 1.31046(15) 0.27144(15) 0.19925(7) 0.0220(3) Uani 1 1 d . . . . .
C42 C 1.42305(17) 0.27774(17) 0.18968(9) 0.0300(4) Uani 1 1 d . . . . .
C43 C 1.46575(19) 0.3023(2) 0.14076(11) 0.0385(5) Uani 1 1 d . . . . .
H43 H 1.541542 0.306954 0.134531 0.046 Uiso 1 1 calc R . . . .
C44 C 1.4010(2) 0.3202(2) 0.10055(10) 0.0381(5) Uani 1 1 d . . . . .
C45 C 1.29033(19) 0.3139(2) 0.11054(8) 0.0326(4) Uani 1 1 d . . . . .
H45 H 1.244763 0.326003 0.083580 0.039 Uiso 1 1 calc R . . . .
C46 C 1.24403(16) 0.29011(17) 0.15926(7) 0.0240(3) Uani 1 1 d . . . . .
C47 C 1.4961(2) 0.2603(3) 0.23200(13) 0.0480(7) Uani 1 1 d . . . . .
H47A H 1.522732 0.179414 0.248933 0.072 Uiso 1 1 calc GR . . . .
H47B H 1.445282 0.315632 0.255805 0.072 Uiso 1 1 calc GR . . . .
H47C H 1.567585 0.274648 0.218746 0.072 Uiso 1 1 calc GR . . . .
C48 C 1.4481(3) 0.3469(3) 0.04730(13) 0.0611(9) Uani 1 1 d . . . . .
H48A H 1.502582 0.272970 0.033968 0.092 Uiso 1 1 calc GR . . . .
H48B H 1.493072 0.393577 0.046613 0.092 Uiso 1 1 calc GR . . . .
H48C H 1.379282 0.391589 0.026855 0.092 Uiso 1 1 calc GR . . . .
C49 C 1.12244(19) 0.2872(2) 0.16802(9) 0.0344(4) Uani 1 1 d . . . . .
H49A H 1.062976 0.355313 0.184236 0.052 Uiso 1 1 calc GR . . . .
H49B H 1.129443 0.214473 0.189553 0.052 Uiso 1 1 calc GR . . . .
H49C H 1.095307 0.289763 0.135996 0.052 Uiso 1 1 calc GR . . . .
C50 C 1.3234(3) -0.01431(18) 0.35702(10) 0.0411(7) Uani 0.922(7) 1 d . . P . .
C54 C 1.1569(2) 0.77898(19) 0.23596(8) 0.0293(4) Uani 1 1 d . . . . .
H54A H 1.119716 0.802438 0.269380 0.035 Uiso 1 1 calc R . . . .
H54B H 1.104589 0.837618 0.210483 0.035 Uiso 1 1 calc R . . . .
C55 C 1.2835(2) 0.7710(3) 0.22660(11) 0.0432(6) Uani 1 1 d . . . . .
H55A H 1.321121 0.751822 0.258279 0.052 Uiso 1 1 calc R . . . .
H55B H 1.283108 0.845737 0.208594 0.052 Uiso 1 1 calc R . . . .
C56 C 1.3509(2) 0.6707(3) 0.19431(9) 0.0395(5) Uani 1 1 d . . . . .
H56A H 1.334696 0.698936 0.158853 0.047 Uiso 1 1 calc R . . . .
H56B H 1.440020 0.634131 0.196780 0.047 Uiso 1 1 calc R . . . .
C57 C 1.29713(16) 0.5859(2) 0.21696(7) 0.0288(4) Uani 1 1 d . . . . .
H57A H 1.301647 0.537237 0.192009 0.035 Uiso 1 1 calc R . . . .
H57B H 1.340820 0.533157 0.245781 0.035 Uiso 1 1 calc R . . . .
C58 C 1.02802(16) 0.66667(15) 0.15071(7) 0.0209(3) Uani 1 1 d . . . . .
C59 C 0.94302(17) 0.65745(15) 0.12846(7) 0.0235(3) Uani 1 1 d . . . . .
C60 C 0.85913(16) 0.60994(15) 0.15908(9) 0.0264(4) Uani 1 1 d . . . . .
C61 C 0.86268(16) 0.58549(15) 0.20928(8) 0.0254(3) Uani 1 1 d . . . . .
C62 C 1.10912(16) 0.71558(15) 0.11974(6) 0.0197(3) Uani 1 1 d . . . . .
C63 C 1.2131(3) 0.6457(2) 0.09190(8) 0.0394(5) Uani 1 1 d . . . . .
H63 H 1.235648 0.563937 0.093976 0.047 Uiso 1 1 calc R . . . .
C64 C 1.2847(3) 0.6942(2) 0.06102(9) 0.0465(6) Uani 1 1 d . . . . .
H64 H 1.354923 0.645316 0.041843 0.056 Uiso 1 1 calc R . . . .
C65 C 1.2554(2) 0.8116(2) 0.05789(8) 0.0331(4) Uani 1 1 d . . . . .
H65 H 1.304695 0.844153 0.036702 0.040 Uiso 1 1 calc R . . . .
C66 C 1.1536(2) 0.8818(2) 0.08578(10) 0.0349(4) Uani 1 1 d . . . . .
H66 H 1.132810 0.963175 0.084016 0.042 Uiso 1 1 calc R . . . .
C67 C 1.08085(18) 0.83402(17) 0.11667(9) 0.0303(4) Uani 1 1 d . . . . .
H67 H 1.010972 0.883320 0.135853 0.036 Uiso 1 1 calc R . . . .
C68 C 0.9272(2) 0.69754(17) 0.07416(8) 0.0297(4) Uani 1 1 d . . . . .
C74 C 0.7746(2) 0.5905(2) 0.13278(12) 0.0412(6) Uani 1 1 d . . . . .
C80 C 0.77828(17) 0.53756(17) 0.23792(10) 0.0315(4) Uani 1 1 d . . . . .
C32A C 0.8016(11) 1.1083(13) 0.4241(7) 0.046(4) Uani 0.31(3) 1 d . . P A 1
H32A H 0.856809 1.034078 0.442067 0.069 Uiso 0.31(3) 1 calc GR . P A 1
H32B H 0.767870 1.170025 0.445961 0.069 Uiso 0.31(3) 1 calc GR . P A 1
H32C H 0.846676 1.131029 0.394440 0.069 Uiso 0.31(3) 1 calc GR . P A 1
C33A C 0.6006(12) 1.1992(11) 0.3895(5) 0.034(3) Uani 0.31(3) 1 d . . P A 1
H33A H 0.638932 1.236326 0.362168 0.051 Uiso 0.31(3) 1 calc GR . P A 1
H33B H 0.567799 1.247582 0.416786 0.051 Uiso 0.31(3) 1 calc GR . P A 1
H33C H 0.534279 1.192110 0.377320 0.051 Uiso 0.31(3) 1 calc GR . P A 1
C34A C 0.6410(16) 1.0390(17) 0.4582(7) 0.031(3) Uani 0.31(3) 1 d . . P A 1
H34A H 0.587622 1.004790 0.453313 0.047 Uiso 0.31(3) 1 calc GR . P A 1
H34B H 0.595962 1.102265 0.479161 0.047 Uiso 0.31(3) 1 calc GR . P A 1
H34C H 0.711916 0.977886 0.474682 0.047 Uiso 0.31(3) 1 calc GR . P A 1
C51A C 1.4030(4) -0.1090(2) 0.32501(13) 0.0522(9) Uani 0.922(7) 1 d D . P B 1
H51A H 1.355818 -0.108640 0.299520 0.078 Uiso 0.922(7) 1 calc GR . P B 1
H51B H 1.432540 -0.185792 0.345846 0.078 Uiso 0.922(7) 1 calc GR . P B 1
H51C H 1.472666 -0.094321 0.308760 0.078 Uiso 0.922(7) 1 calc GR . P B 1
C52A C 1.2174(5) -0.0383(3) 0.3839(3) 0.132(4) Uani 0.922(7) 1 d D . P B 1
H52A H 1.170946 0.019050 0.407427 0.199 Uiso 0.922(7) 1 calc GR . P B 1
H52B H 1.248718 -0.118054 0.402260 0.199 Uiso 0.922(7) 1 calc GR . P B 1
H52C H 1.164059 -0.031272 0.359517 0.199 Uiso 0.922(7) 1 calc GR . P B 1
C53A C 1.4033(6) -0.0237(3) 0.39730(17) 0.089(2) Uani 0.922(7) 1 d D . P B 1
H53A H 1.469829 -0.003751 0.381243 0.134 Uiso 0.922(7) 1 calc GR . P B 1
H53B H 1.437451 -0.104310 0.414699 0.134 Uiso 0.922(7) 1 calc GR . P B 1
H53C H 1.353082 0.031140 0.421355 0.134 Uiso 0.922(7) 1 calc GR . P B 1
C69A C 0.9404(4) 0.6204(3) 0.04541(14) 0.0253(7) Uani 0.493(3) 1 d . . P C 1
H69A H 0.961535 0.540224 0.058369 0.030 Uiso 0.493(3) 1 calc R . P C 1
C70A C 0.9220(5) 0.6615(4) -0.00466(15) 0.0328(9) Uani 0.493(3) 1 d . . P C 1
H70A H 0.938457 0.607394 -0.027271 0.039 Uiso 0.493(3) 1 calc R . P C 1
C71A C 0.8796(7) 0.7813(8) -0.0220(3) 0.0316(13) Uani 0.493(3) 1 d . . P C 1
H71A H 0.867043 0.808997 -0.056213 0.038 Uiso 0.493(3) 1 calc R . P C 1
C72A C 0.8560(5) 0.8590(4) 0.01097(17) 0.0268(8) Uani 0.493(3) 1 d . . P C 1
H72A H 0.827736 0.940787 -0.000568 0.032 Uiso 0.493(3) 1 calc R . P C 1
C73A C 0.8735(4) 0.8183(3) 0.06093(14) 0.0195(6) Uani 0.493(3) 1 d . . P C 1
H73A H 0.849624 0.870843 0.084982 0.023 Uiso 0.493(3) 1 calc R . P C 1
C75B C 0.7878(3) 0.4697(3) 0.13895(15) 0.0231(7) Uani 0.493(3) 1 d . . P C 1
H75B H 0.850812 0.407500 0.156991 0.028 Uiso 0.493(3) 1 calc R . P C 1
C76B C 0.7066(4) 0.4473(4) 0.11801(17) 0.0292(8) Uani 0.493(3) 1 d . . P C 1
H76B H 0.719385 0.368461 0.118327 0.035 Uiso 0.493(3) 1 calc R . P C 1
C77B C 0.6066(4) 0.5407(4) 0.09658(19) 0.0302(8) Uani 0.493(3) 1 d . . P C 1
H77B H 0.557963 0.525435 0.078075 0.036 Uiso 0.493(3) 1 calc R . P C 1
C78B C 0.5790(12) 0.6504(15) 0.1018(5) 0.075(5) Uani 0.493(3) 1 d . . P C 1
H78B H 0.501636 0.710478 0.093121 0.091 Uiso 0.493(3) 1 calc R . P C 1
C79B C 0.6620(10) 0.6837(8) 0.1204(4) 0.0292(17) Uani 0.493(3) 1 d . . P C 1
H79A H 0.677870 0.741940 0.094719 0.035 Uiso 0.493(3) 1 calc R . P C 1
H79B H 0.620338 0.723115 0.150464 0.035 Uiso 0.493(3) 1 calc R . P C 1
C81A C 0.7955(3) 0.4270(3) 0.22723(17) 0.0254(7) Uani 0.507(3) 1 d . . P C 2
H81A H 0.863121 0.382986 0.205621 0.030 Uiso 0.507(3) 1 calc R . P C 2
C82A C 0.7110(3) 0.3848(3) 0.24916(19) 0.0272(8) Uani 0.507(3) 1 d . . P C 2
H82A H 0.724761 0.307436 0.245638 0.033 Uiso 0.507(3) 1 calc R . P C 2
C83A C 0.6049(10) 0.4566(11) 0.2766(3) 0.0240(13) Uani 0.507(3) 1 d . . P C 2
H83A H 0.546200 0.428919 0.291907 0.029 Uiso 0.507(3) 1 calc R . P C 2
C84A C 0.5901(17) 0.5566(14) 0.2802(7) 0.039(4) Uani 0.507(3) 1 d . . P C 2
H84A H 0.519406 0.603679 0.299697 0.047 Uiso 0.507(3) 1 calc R . P C 2
C85A C 0.671(2) 0.6064(13) 0.2573(8) 0.022(2) Uani 0.507(3) 1 d . . P C 2
H85A H 0.647758 0.688105 0.256163 0.027 Uiso 0.507(3) 1 calc R . P C 2
C32B C 0.7634(17) 1.1449(11) 0.4070(4) 0.093(4) Uani 0.69(3) 1 d . . P A 2
H32D H 0.842762 1.084647 0.417281 0.140 Uiso 0.69(3) 1 calc GR . P A 2
H32E H 0.726556 1.202772 0.430714 0.140 Uiso 0.69(3) 1 calc GR . P A 2
H32F H 0.774552 1.184634 0.373583 0.140 Uiso 0.69(3) 1 calc GR . P A 2
C33B C 0.5538(15) 1.1927(8) 0.3862(3) 0.084(4) Uani 0.69(3) 1 d . . P A 2
H33D H 0.568687 1.229197 0.352560 0.127 Uiso 0.69(3) 1 calc GR . P A 2
H33E H 0.515780 1.252955 0.408837 0.127 Uiso 0.69(3) 1 calc GR . P A 2
H33F H 0.499428 1.156475 0.385464 0.127 Uiso 0.69(3) 1 calc GR . P A 2
C34B C 0.6526(13) 1.0347(11) 0.4562(5) 0.074(4) Uani 0.69(3) 1 d . . P A 2
H34D H 0.603195 0.995617 0.452112 0.111 Uiso 0.69(3) 1 calc GR . P A 2
H34E H 0.606108 1.095589 0.478153 0.111 Uiso 0.69(3) 1 calc GR . P A 2
H34F H 0.727479 0.976618 0.470993 0.111 Uiso 0.69(3) 1 calc GR . P A 2
C51B C 1.439(2) -0.092(4) 0.3274(11) 0.042(9) Uiso 0.078(7) 1 d D . P B 2
H51D H 1.429010 -0.070752 0.291601 0.063 Uiso 0.078(7) 1 calc GR . P B 2
H51E H 1.455315 -0.175084 0.337167 0.063 Uiso 0.078(7) 1 calc GR . P B 2
H51F H 1.508501 -0.081099 0.334356 0.063 Uiso 0.078(7) 1 calc GR . P B 2
C52B C 1.220(2) -0.043(2) 0.3488(9) 0.025(5) Uiso 0.078(7) 1 d D . P B 2
H52D H 1.142994 0.009537 0.365692 0.037 Uiso 0.078(7) 1 calc GR . P B 2
H52E H 1.238740 -0.124943 0.362564 0.037 Uiso 0.078(7) 1 calc GR . P B 2
H52F H 1.211661 -0.031567 0.312982 0.037 Uiso 0.078(7) 1 calc GR . P B 2
C53B C 1.336(2) -0.023(2) 0.4082(8) 0.024(5) Uiso 0.078(7) 1 d D . P B 2
H53D H 1.382297 0.018922 0.412006 0.035 Uiso 0.078(7) 1 calc GR . P B 2
H53E H 1.378427 -0.106280 0.421743 0.035 Uiso 0.078(7) 1 calc GR . P B 2
H53F H 1.254552 0.011784 0.426211 0.035 Uiso 0.078(7) 1 calc GR . P B 2
C69B C 1.0277(4) 0.6324(3) 0.03351(14) 0.0268(7) Uani 0.507(3) 1 d . . P C 2
H69B H 1.099217 0.565185 0.043636 0.032 Uiso 0.507(3) 1 calc R . P C 2
C70B C 1.0152(5) 0.6705(5) -0.01736(15) 0.0365(10) Uani 0.507(3) 1 d . . P C 2
H70B H 1.074774 0.626046 -0.041385 0.044 Uiso 0.507(3) 1 calc R . P C 2
C71B C 0.9165(8) 0.7724(9) -0.0327(3) 0.0368(16) Uani 0.507(3) 1 d . . P C 2
H71B H 0.908353 0.798324 -0.067295 0.044 Uiso 0.507(3) 1 calc R . P C 2
C72B C 0.8288(5) 0.8376(5) 0.00207(19) 0.0356(10) Uani 0.507(3) 1 d . . P C 2
H72B H 0.761659 0.908772 -0.008720 0.043 Uiso 0.507(3) 1 calc R . P C 2
C73B C 0.8394(4) 0.7987(4) 0.05280(15) 0.0274(7) Uani 0.507(3) 1 d . . P C 2
H73B H 0.778566 0.848283 0.075000 0.033 Uiso 0.507(3) 1 calc R . P C 2
C75A C 0.8266(7) 0.5078(6) 0.0938(2) 0.0514(15) Uani 0.507(3) 1 d . . P C 2
H75A H 0.912561 0.466937 0.087146 0.062 Uiso 0.507(3) 1 calc R . P C 2
C76A C 0.7508(11) 0.4906(9) 0.0677(3) 0.088(3) Uani 0.507(3) 1 d . . P C 2
H76A H 0.783090 0.430419 0.046658 0.105 Uiso 0.507(3) 1 calc R . P C 2
C77A C 0.6255(10) 0.5638(12) 0.0728(3) 0.106(4) Uani 0.507(3) 1 d . . P C 2
H77A H 0.568352 0.546452 0.060871 0.127 Uiso 0.507(3) 1 calc R . P C 2
C78A C 0.5906(8) 0.6580(7) 0.0949(4) 0.0303(14) Uani 0.507(3) 1 d . . P C 2
H78A H 0.512760 0.722193 0.090356 0.036 Uiso 0.507(3) 1 calc R . P C 2
C79A C 0.6656(11) 0.6630(11) 0.1242(4) 0.050(3) Uani 0.507(3) 1 d . . P C 2
H79C H 0.631966 0.730986 0.140819 0.060 Uiso 0.507(3) 1 calc R . P C 2
C81B C 0.8200(4) 0.4123(3) 0.25773(17) 0.0280(8) Uani 0.493(3) 1 d . . P C 1
H81B H 0.904923 0.361696 0.256519 0.034 Uiso 0.493(3) 1 calc R . P C 1
C82B C 0.7369(5) 0.3665(4) 0.2783(2) 0.0330(9) Uani 0.493(3) 1 d . . P C 1
H82B H 0.764001 0.283613 0.285082 0.040 Uiso 0.493(3) 1 calc R . P C 1
C83B C 0.6158(12) 0.4404(12) 0.2888(4) 0.0314(19) Uani 0.493(3) 1 d . . P C 1
H83B H 0.558271 0.409228 0.300636 0.038 Uiso 0.493(3) 1 calc R . P C 1
C84B C 0.5766(14) 0.5694(11) 0.2815(5) 0.0176(13) Uani 0.493(3) 1 d . . P C 1
H84B H 0.495057 0.621976 0.291113 0.021 Uiso 0.493(3) 1 calc R . P C 1
C85B C 0.658(2) 0.6100(16) 0.2609(8) 0.026(3) Uani 0.493(3) 1 d . . P C 1
H85B H 0.637175 0.690822 0.261369 0.032 Uiso 0.493(3) 1 calc R . P C 1
C0BA C 0.8878(7) 0.4636(6) 0.5037(3) 0.0558(14) Uiso 0.5 1 d . . P D -1
H H 0.838757 0.480527 0.475527 0.067 Uiso 0.5 1 calc R . P D -1
HA H 0.839239 0.450855 0.534837 0.067 Uiso 0.5 1 calc R . P D -1
C5S C 0.5803(4) 0.4097(3) 0.50471(16) 0.050 Uiso 0.5 1 d . U P E -1
HB H 0.617361 0.326053 0.510986 0.060 Uiso 0.5 1 calc R . P E -1
C6S C 0.6439(3) 0.4719(3) 0.51028(16) 0.050 Uiso 0.5 1 d G U P E -1
HC H 0.724306 0.430756 0.520369 0.060 Uiso 0.5 1 calc R . P E -1
C1S C 0.5897(3) 0.5942(3) 0.50110(16) 0.050 Uiso 0.5 1 d G U P E -1
C2S C 0.4720(3) 0.6543(3) 0.48634(16) 0.050 Uiso 0.5 1 d G U P E -1
HD H 0.435018 0.737920 0.480065 0.060 Uiso 0.5 1 calc R . P E -1
C3S C 0.4085(3) 0.5921(3) 0.48077(16) 0.050 Uiso 0.5 1 d G U P E -1
HE H 0.328071 0.633218 0.470681 0.060 Uiso 0.5 1 calc R . P E -1
C4S C 0.4627(4) 0.4698(3) 0.48995(17) 0.050 Uiso 0.5 1 d G U P E -1
HF H 0.419240 0.427285 0.486142 0.060 Uiso 0.5 1 calc R . P E -1
C6BA C 1.0108(8) 0.3432(7) 0.4975(3) 0.0653(18) Uiso 0.5 1 d . . P D -1
HG H 1.060933 0.325115 0.525316 0.078 Uiso 0.5 1 calc R . P D -1
HH H 1.059033 0.353666 0.465828 0.078 Uiso 0.5 1 calc R . P D -1
C7AA C 0.9775(8) 0.2332(8) 0.4973(3) 0.070(2) Uiso 0.5 1 d . . P D -1
HI H 1.045745 0.171841 0.480068 0.105 Uiso 0.5 1 calc GR . P D -1
HJ H 0.904100 0.261467 0.479871 0.105 Uiso 0.5 1 calc GR . P D -1
HK H 0.962801 0.200526 0.531715 0.105 Uiso 0.5 1 calc GR . P D -1
C7S C 0.6546(6) 0.6740(6) 0.5049(2) 0.050 Uiso 0.5 1 d . U P E -1
HL H 0.603617 0.755881 0.491948 0.075 Uiso 0.5 1 calc GR . P E -1
HM H 0.734072 0.645998 0.485237 0.075 Uiso 0.5 1 calc GR . P E -1
HO H 0.666241 0.669429 0.539903 0.075 Uiso 0.5 1 calc GR . P E -1
C9AA C 0.7882(9) 0.6768(9) 0.5131(4) 0.081(2) Uiso 0.5 1 d . . P D -1
HP H 0.739126 0.658973 0.542509 0.121 Uiso 0.5 1 calc GR . P D -1
HN H 0.742694 0.701104 0.483639 0.121 Uiso 0.5 1 calc GR . P D -1
HQ H 0.806101 0.740593 0.518222 0.121 Uiso 0.5 1 calc GR . P D -1
C9BA C 0.9078(8) 0.5668(8) 0.5051(4) 0.073(2) Uiso 0.5 1 d . . P D -1
HR H 0.952795 0.582497 0.473374 0.088 Uiso 0.5 1 calc R . P D -1
HS H 0.958925 0.549694 0.532523 0.088 Uiso 0.5 1 calc R . P D -1
C01Q C 0.3902(7) 0.9901(7) 0.1191(3) 0.0614(16) Uiso 0.5 1 d D . P F -1
HT H 0.312037 1.057438 0.111853 0.092 Uiso 0.5 1 calc GR . P F -1
HU H 0.396333 0.973706 0.155198 0.092 Uiso 0.5 1 calc GR . P F -1
HV H 0.395212 0.920840 0.107037 0.092 Uiso 0.5 1 calc GR . P F -1
C2CA C 0.4918(8) 1.0180(8) 0.0935(3) 0.0679(19) Uiso 0.5 1 d D . P F -1
HW H 0.478097 1.099352 0.095405 0.081 Uiso 0.5 1 calc R . P F -1
HX H 0.572764 0.960210 0.104318 0.081 Uiso 0.5 1 calc R . P F -1
C6AA C 0.4879(7) 1.0450(6) -0.0091(2) 0.0551(14) Uiso 0.5 1 d D . P F -1
HY H 0.416302 1.119266 -0.018810 0.066 Uiso 0.5 1 calc R . P F -1
HZ H 0.561078 1.060261 -0.015893 0.066 Uiso 0.5 1 calc R . P F -1
C8DA C 0.4699(10) 1.0031(9) 0.0471(3) 0.078(2) Uiso 0.5 1 d D . P F -1
H0AA H 0.381641 1.023745 0.051938 0.093 Uiso 0.5 1 calc R . P F -1
H1AA H 0.510698 0.916319 0.048208 0.093 Uiso 0.5 1 calc R . P F -1
C9DA C 0.5031(8) 0.9512(8) -0.0390(3) 0.0675(19) Uiso 0.5 1 d D . P F -1
H2AA H 0.530335 0.970294 -0.073806 0.101 Uiso 0.5 1 calc GR . P F -1
H3AA H 0.424869 0.947939 -0.037603 0.101 Uiso 0.5 1 calc GR . P F -1
H4AA H 0.563895 0.874659 -0.025054 0.101 Uiso 0.5 1 calc GR . P F -1

loop_
_atom_site_aniso_label
_atom_site_aniso_U_11
_atom_site_aniso_U_22
_atom_site_aniso_U_33
_atom_site_aniso_U_23
_atom_site_aniso_U_13
_atom_site_aniso_U_12
Zr01 0.01427(7) 0.01154(6) 0.02184(7) -0.00035(5) -0.00020(5) -0.00483(5)
O00Q 0.0227(6) 0.0129(5) 0.0256(6) -0.0011(4) -0.0034(4) -0.0037(4)
O002 0.0181(5) 0.0204(5) 0.0232(5) -0.0038(4) 0.0000(4) -0.0087(4)
O003 0.0193(5) 0.0140(5) 0.0236(5) -0.0019(4) 0.0029(4) -0.0046(4)
C1 0.0331(9) 0.0131(6) 0.0202(7) -0.0005(5) 0.0004(6) -0.0064(6)
C2 0.0330(9) 0.0163(7) 0.0225(7) 0.0013(6) -0.0028(6) -0.0080(6)
C3 0.0333(10) 0.0247(8) 0.0276(9) -0.0002(7) -0.0043(7) -0.0086(7)
C4 0.0377(11) 0.0366(11) 0.0365(11) 0.0004(9) -0.0067(9) -0.0174(9)
C5 0.0479(13) 0.0323(11) 0.0489(13) 0.0069(10) -0.0127(11) -0.0231(10)
C6 0.0475(13) 0.0199(8) 0.0473(13) 0.0033(8) -0.0099(10) -0.0165(9)
C7 0.0369(10) 0.0142(7) 0.0278(8) 0.0008(6) -0.0038(7) -0.0085(7)
C8 0.0363(9) 0.0126(6) 0.0227(7) -0.0003(5) -0.0009(7) -0.0053(6)
C9 0.0331(9) 0.0155(7) 0.0203(7) -0.0017(5) 0.0001(6) -0.0060(6)
C10 0.0331(9) 0.0220(8) 0.0246(8) -0.0038(6) -0.0002(7) -0.0052(7)
C11 0.0321(10) 0.0323(10) 0.0285(9) -0.0038(7) 0.0001(7) -0.0102(8)
C12 0.0391(11) 0.0303(10) 0.0313(9) -0.0046(8) -0.0009(8) -0.0167(9)
C13 0.0379(10) 0.0189(7) 0.0276(8) -0.0030(6) 0.0000(7) -0.0119(7)
C14 0.0323(9) 0.0147(6) 0.0213(7) -0.0018(5) 0.0003(6) -0.0075(6)
C16 0.0318(9) 0.0131(6) 0.0229(7) 0.0001(5) 0.0022(6) -0.0057(6)
C17 0.0208(7) 0.0132(6) 0.0230(7) -0.0010(5) 0.0031(6) -0.0046(5)
C18 0.0241(7) 0.0137(6) 0.0230(7) 0.0001(5) 0.0029(6) -0.0058(6)
C19 0.0348(9) 0.0140(7) 0.0259(8) -0.0012(6) 0.0039(7) -0.0059(6)
C20 0.0488(12) 0.0144(7) 0.0251(8) -0.0020(6) 0.0048(8) -0.0068(7)
C21 0.0500(12) 0.0156(7) 0.0232(8) -0.0006(6) 0.0031(8) -0.0078(8)
C22 0.0249(8) 0.0130(6) 0.0244(7) 0.0014(5) 0.0059(6) -0.0035(6)
C23 0.0301(9) 0.0145(7) 0.0385(10) 0.0016(7) 0.0095(8) -0.0058(6)
C24 0.0416(12) 0.0173(8) 0.0439(12) 0.0064(8) 0.0189(10) -0.0048(8)
C25 0.0415(12) 0.0218(9) 0.0300(10) 0.0078(7) 0.0110(9) 0.0042(8)
C26 0.0370(11) 0.0240(9) 0.0241(8) 0.0018(7) 0.0022(7) 0.0043(8)
C27 0.0274(8) 0.0163(7) 0.0239(8) 0.0004(6) 0.0031(6) -0.0014(6)
C28 0.0343(11) 0.0233(9) 0.0672(17) -0.0035(10) 0.0060(11) -0.0157(8)
C29 0.0662(19) 0.0446(15) 0.0348(12) 0.0185(11) 0.0163(12) 0.0029(14)
C30 0.0318(10) 0.0270(9) 0.0335(10) -0.0029(7) -0.0030(8) -0.0101(8)
C31 0.095(2) 0.0187(9) 0.0291(10) -0.0062(8) 0.0133(12) -0.0110(12)
C35 0.0377(10) 0.0135(7) 0.0269(8) -0.0015(6) -0.0040(7) -0.0057(7)
C36 0.0274(8) 0.0127(6) 0.0280(8) -0.0026(6) -0.0069(6) -0.0040(6)
C37 0.0266(8) 0.0141(6) 0.0289(8) -0.0047(6) -0.0076(6) -0.0034(6)
C38 0.0371(10) 0.0118(6) 0.0351(10) -0.0047(6) -0.0080(8) -0.0027(6)
C39 0.0454(12) 0.0120(7) 0.0345(10) -0.0022(6) -0.0063(8) -0.0058(7)
C40 0.0502(13) 0.0137(7) 0.0299(9) -0.0008(6) -0.0038(8) -0.0074(8)
C41 0.0169(6) 0.0155(6) 0.0314(8) -0.0065(6) -0.0035(6) -0.0033(5)
C42 0.0165(7) 0.0214(8) 0.0520(12) -0.0161(8) -0.0043(7) -0.0035(6)
C43 0.0190(8) 0.0273(9) 0.0678(16) -0.0156(10) 0.0101(9) -0.0101(7)
C44 0.0273(9) 0.0282(10) 0.0462(12) -0.0039(9) 0.0131(9) -0.0069(8)
C45 0.0235(8) 0.0339(10) 0.0293(9) -0.0023(8) 0.0012(7) -0.0048(7)
C46 0.0166(7) 0.0238(8) 0.0280(8) -0.0041(6) -0.0019(6) -0.0054(6)
C47 0.0235(9) 0.0467(14) 0.0771(19) -0.0346(14) -0.0142(11) -0.0048(9)
C48 0.0508(17) 0.0527(17) 0.0552(17) -0.0016(13) 0.0278(14) -0.0145(14)
C49 0.0215(8) 0.0511(13) 0.0349(10) -0.0119(9) -0.0006(7) -0.0176(9)
C50 0.0585(17) 0.0090(8) 0.0420(13) 0.0004(8) 0.0015(11) -0.0061(9)
C54 0.0392(10) 0.0291(9) 0.0287(9) -0.0071(7) 0.0030(7) -0.0235(8)
C55 0.0433(13) 0.0553(15) 0.0481(13) 0.0009(11) -0.0111(10) -0.0369(12)
C56 0.0235(9) 0.0661(16) 0.0293(9) 0.0067(10) -0.0056(7) -0.0239(10)
C57 0.0157(7) 0.0363(10) 0.0257(8) -0.0024(7) -0.0011(6) -0.0045(7)
C58 0.0231(7) 0.0174(6) 0.0241(7) 0.0034(5) -0.0086(6) -0.0107(6)
C59 0.0239(7) 0.0155(6) 0.0334(9) 0.0014(6) -0.0126(6) -0.0090(6)
C60 0.0177(7) 0.0162(7) 0.0475(11) -0.0065(7) -0.0093(7) -0.0062(6)
C61 0.0167(7) 0.0149(6) 0.0444(10) -0.0067(6) 0.0007(7) -0.0069(5)
C62 0.0226(7) 0.0200(7) 0.0182(6) 0.0011(5) -0.0072(5) -0.0104(6)
C63 0.0587(15) 0.0275(9) 0.0222(8) -0.0053(7) 0.0140(9) -0.0153(10)
C64 0.0522(15) 0.0430(13) 0.0261(10) -0.0027(9) 0.0176(10) -0.0129(11)
C65 0.0306(9) 0.0466(12) 0.0241(8) 0.0066(8) -0.0037(7) -0.0226(9)
C66 0.0336(10) 0.0303(10) 0.0460(12) 0.0021(8) -0.0012(9) -0.0219(8)
C67 0.0216(8) 0.0206(8) 0.0475(11) -0.0015(7) 0.0032(7) -0.0113(6)
C68 0.0386(10) 0.0194(7) 0.0374(10) 0.0022(7) -0.0221(8) -0.0141(7)
C74 0.0257(9) 0.0341(11) 0.0725(17) -0.0198(11) -0.0146(10) -0.0122(8)
C80 0.0171(7) 0.0178(7) 0.0609(14) -0.0083(8) 0.0036(8) -0.0100(6)
C32A 0.055(6) 0.039(5) 0.046(7) -0.020(5) -0.010(4) -0.015(4)
C33A 0.040(5) 0.017(3) 0.018(3) -0.005(2) 0.004(3) 0.010(4)
C34A 0.040(5) 0.023(6) 0.019(6) 0.003(4) 0.004(4) -0.008(4)
C51A 0.071(2) 0.0131(10) 0.0553(18) -0.0017(10) -0.0049(16) -0.0048(12)
C52A 0.104(4) 0.0225(15) 0.205(8) 0.009(3) 0.082(5) -0.0116(19)
C53A 0.147(6) 0.0270(14) 0.059(2) 0.0042(15) -0.046(3) 0.000(2)
C69A 0.0353(19) 0.0226(15) 0.0202(15) -0.0053(12) -0.0037(13) -0.0132(14)
C70A 0.049(3) 0.037(2) 0.0190(15) -0.0076(14) -0.0040(15) -0.0219(19)
C71A 0.039(3) 0.035(2) 0.021(3) 0.003(3) -0.010(2) -0.016(3)
C72A 0.033(2) 0.0251(18) 0.0210(18) 0.0033(14) -0.0076(15) -0.0127(16)
C73A 0.0226(16) 0.0177(14) 0.0168(14) 0.0011(11) -0.0022(12) -0.0087(12)
C75B 0.0184(14) 0.0197(14) 0.0337(18) -0.0059(13) -0.0023(12) -0.0094(12)
C76B 0.0258(17) 0.0282(18) 0.041(2) -0.0117(15) -0.0017(15) -0.0163(15)
C77B 0.0267(18) 0.041(2) 0.033(2) -0.0054(17) -0.0023(15) -0.0235(17)
C78B 0.043(4) 0.187(14) 0.024(3) 0.003(5) -0.001(3) -0.081(6)
C79B 0.029(3) 0.023(2) 0.043(3) 0.015(2) -0.025(2) -0.019(2)
C81A 0.0197(14) 0.0178(14) 0.036(2) -0.0043(13) 0.0071(13) -0.0093(12)
C82A 0.0228(16) 0.0182(15) 0.041(2) -0.0009(14) 0.0019(15) -0.0122(13)
C83A 0.0160(19) 0.027(3) 0.029(4) 0.000(3) 0.001(2) -0.012(2)
C84A 0.019(4) 0.044(7) 0.037(4) -0.006(4) 0.008(3) -0.002(4)
C85A 0.025(5) 0.015(3) 0.024(4) 0.000(2) 0.012(2) -0.012(4)
C32B 0.193(12) 0.065(5) 0.048(4) -0.022(4) 0.001(5) -0.079(7)
C33B 0.102(8) 0.036(3) 0.036(3) -0.002(2) 0.008(4) 0.032(4)
C34B 0.126(9) 0.028(4) 0.028(4) -0.011(3) 0.017(4) -0.004(4)
C69B 0.0360(19) 0.0268(16) 0.0215(15) -0.0086(12) 0.0036(13) -0.0170(15)
C70B 0.056(3) 0.047(2) 0.0189(15) -0.0113(15) 0.0065(16) -0.034(2)
C71B 0.058(5) 0.049(4) 0.019(3) 0.001(2) -0.007(3) -0.038(4)
C72B 0.043(3) 0.038(3) 0.024(2) 0.0099(19) -0.0118(19) -0.019(2)
C73B 0.0250(18) 0.0314(19) 0.0224(17) 0.0019(14) -0.0037(13) -0.0109(16)
C75A 0.085(4) 0.051(3) 0.041(3) -0.007(2) -0.014(3) -0.046(3)
C76A 0.163(10) 0.111(7) 0.055(4) -0.001(4) -0.030(5) -0.115(7)
C77A 0.136(8) 0.230(13) 0.043(4) 0.009(5) -0.023(4) -0.164(10)
C78A 0.027(3) 0.047(3) 0.026(3) 0.0085(19) -0.006(2) -0.028(2)
C79A 0.032(4) 0.066(7) 0.043(5) -0.024(5) -0.007(3) -0.006(4)
C81B 0.0268(17) 0.0163(15) 0.033(2) 0.0004(13) 0.0086(15) -0.0083(13)
C82B 0.037(2) 0.0225(17) 0.041(3) -0.0042(17) 0.0098(19) -0.0189(16)
C83B 0.033(4) 0.031(4) 0.036(5) 0.001(3) 0.002(3) -0.022(3)
C84B 0.014(3) 0.0123(18) 0.019(3) 0.0018(17) 0.003(2) -0.002(2)
C85B 0.022(4) 0.025(4) 0.019(3) -0.002(2) 0.003(4) -0.001(2)

loop_
_atom_type_symbol
_atom_type_description
_atom_type_scat_dispersion_real
_atom_type_scat_dispersion_imag
_atom_type_scat_source
C C 0.0033 0.0016 'International Tables Vol C Tables 4.2.6.8 and 6.1.1.4'
H H 0.0000 0.0000 'International Tables Vol C Tables 4.2.6.8 and 6.1.1.4'
O O 0.0106 0.0060 'International Tables Vol C Tables 4.2.6.8 and 6.1.1.4'
Zr Zr -2.9673 0.5597 'International Tables Vol C Tables 4.2.6.8 and 6.1.1.4'

loop_
_geom_angle_atom_site_label_1
_geom_angle_atom_site_label_2
_geom_angle_atom_site_label_3
_geom_angle
O00Q Zr01 O002 87.40(5)
O00Q Zr01 O003 139.27(6)
O00Q Zr01 C58 110.53(6)
O00Q Zr01 C61 97.92(6)
O002 Zr01 C61 162.09(6)
O003 Zr01 O002 85.44(5)
O003 Zr01 C58 108.68(6)
O003 Zr01 C61 101.04(6)
C58 Zr01 O002 84.98(5)
C58 Zr01 C61 77.14(7)
C36 O00Q Zr01 162.86(13)
C54 O002 Zr01 124.16(11)
C57 O002 Zr01 124.87(12)
C57 O002 C54 109.42(15)
C17 O003 Zr01 164.17(12)
C2 C1 C14 120.17(16)
C2 C1 C16 120.25(18)
C14 C1 C16 118.72(17)
C1 C2 C3 121.70(17)
C1 C2 C7 119.64(19)
C3 C2 C7 118.65(18)
C2 C3 H3 119.6
C4 C3 C2 120.8(2)
C4 C3 H3 119.6
C3 C4 H4 119.7
C3 C4 C5 120.6(2)
C5 C4 H4 119.7
C4 C5 H5 119.8
C6 C5 C4 120.4(2)
C6 C5 H5 119.8
C5 C6 H6 119.3
C5 C6 C7 121.4(2)
C7 C6 H6 119.3
C6 C7 C2 117.9(2)
C8 C7 C2 119.24(18)
C8 C7 C6 122.79(18)
C7 C8 C9 119.93(17)
C7 C8 C35 121.97(19)
C9 C8 C35 117.20(19)
C8 C9 C10 121.82(17)
C8 C9 C14 119.66(18)
C10 C9 C14 118.50(18)
C9 C10 H10 119.4
C11 C10 C9 121.11(19)
C11 C10 H10 119.4
C10 C11 H11 119.8
C10 C11 C12 120.3(2)
C12 C11 H11 119.8
C11 C12 H12 119.9
C13 C12 C11 120.3(2)
C13 C12 H12 119.9
C12 C13 H13 119.5
C12 C13 C14 121.08(18)
C14 C13 H13 119.5
C1 C14 C9 119.21(17)
C1 C14 C13 122.19(17)
C13 C14 C9 118.58(19)
C17 C16 C1 115.00(15)
C21 C16 C1 124.93(17)
C21 C16 C17 120.01(16)
O003 C17 C16 119.61(15)
O003 C17 C18 120.55(15)
C18 C17 C16 119.84(16)
C17 C18 C22 121.77(15)
C19 C18 C17 118.10(16)
C19 C18 C22 120.11(15)
C18 C19 H19 118.4
C20 C19 C18 123.25(17)
C20 C19 H19 118.4
C19 C20 C21 116.99(18)
C19 C20 C31 120.95(18)
C21 C20 C31 121.85(19)
C16 C21 C20 121.71(18)
C16 C21 H21 119.1
C20 C21 H21 119.1
C23 C22 C18 120.00(19)
C27 C22 C18 120.60(17)
C27 C22 C23 119.36(18)
C22 C23 C28 122.2(2)
C24 C23 C22 118.9(2)
C24 C23 C28 118.8(2)
C23 C24 H24 118.8
C25 C24 C23 122.4(2)
C25 C24 H24 118.8
C24 C25 C26 117.9(2)
C24 C25 C29 122.1(3)
C26 C25 C29 120.0(3)
C25 C26 H26 118.9
C25 C26 C27 122.2(3)
C27 C26 H26 118.9
C22 C27 C30 121.57(17)
C26 C27 C22 119.3(2)
C26 C27 C30 119.1(2)
C23 C28 H28A 109.5
C23 C28 H28B 109.5
C23 C28 H28C 109.5
H28A C28 H28B 109.5
H28A C28 H28C 109.5
H28B C28 H28C 109.5
C25 C29 H29A 109.5
C25 C29 H29B 109.5
C25 C29 H29C 109.5
H29A C29 H29B 109.5
H29A C29 H29C 109.5
H29B C29 H29C 109.5
C27 C30 H30A 109.5
C27 C30 H30B 109.5
C27 C30 H30C 109.5
H30A C30 H30B 109.5
H30A C30 H30C 109.5
H30B C30 H30C 109.5
C20 C31 C32A 106.3(5)
C20 C31 C34A 113.3(8)
C20 C31 C33B 107.7(5)
C33A C31 C20 116.8(6)
C33A C31 C32A 107.1(7)
C33A C31 C34A 112.4(9)
C34A C31 C32A 99.0(9)
C32B C31 C20 108.7(5)
C32B C31 C33B 108.7(6)
C32B C31 C34B 114.6(7)
C34B C31 C20 111.1(5)
C34B C31 C33B 105.7(7)
C36 C35 C8 114.92(16)
C40 C35 C8 125.47(18)
C40 C35 C36 119.47(18)
O00Q C36 C35 119.46(16)
O00Q C36 C37 120.32(17)
C37 C36 C35 120.21(16)
C36 C37 C38 118.13(18)
C36 C37 C41 120.35(16)
C38 C37 C41 121.37(17)
C37 C38 H38 118.6
C39 C38 C37 122.75(18)
C39 C38 H38 118.6
C38 C39 C40 117.51(18)
C38 C39 C50 122.48(19)
C40 C39 C50 120.0(2)
C35 C40 C39 121.6(2)
C35 C40 H40 119.2
C39 C40 H40 119.2
C42 C41 C37 119.20(17)
C46 C41 C37 121.55(16)
C46 C41 C42 119.23(19)
C41 C42 C47 120.7(2)
C43 C42 C41 119.3(2)
C43 C42 C47 120.0(2)
C42 C43 H43 119.0
C42 C43 C44 122.07(19)
C44 C43 H43 119.0
C43 C44 C48 121.8(3)
C45 C44 C43 118.0(2)
C45 C44 C48 120.3(3)
C44 C45 H45 119.2
C44 C45 C46 121.6(2)
C46 C45 H45 119.2
C41 C46 C49 120.82(18)
C45 C46 C41 119.76(18)
C45 C46 C49 119.41(18)
C42 C47 H47A 109.5
C42 C47 H47B 109.5
C42 C47 H47C 109.5
H47A C47 H47B 109.5
H47A C47 H47C 109.5
H47B C47 H47C 109.5
C44 C48 H48A 109.5
C44 C48 H48B 109.5
C44 C48 H48C 109.5
H48A C48 H48B 109.5
H48A C48 H48C 109.5
H48B C48 H48C 109.5
C46 C49 H49A 109.5
C46 C49 H49B 109.5
C46 C49 H49C 109.5
H49A C49 H49B 109.5
H49A C49 H49C 109.5
H49B C49 H49C 109.5
C39 C50 C53A 108.7(2)
C39 C50 C52B 97.7(10)
C51A C50 C39 114.1(2)
C51A C50 C52A 110.1(3)
C51A C50 C53A 106.2(3)
C52A C50 C39 109.9(3)
C52A C50 C53A 107.5(4)
C51B C50 C39 107.9(17)
C51B C50 C52B 107.8(13)
C53B C50 C39 115.5(11)
C53B C50 C51B 114.2(14)
C53B C50 C52B 112.3(12)
O002 C54 H54A 110.6
O002 C54 H54B 110.6
O002 C54 C55 105.83(19)
H54A C54 H54B 108.7
C55 C54 H54A 110.6
C55 C54 H54B 110.6
C54 C55 H55A 111.1
C54 C55 H55B 111.1
C54 C55 C56 103.14(18)
H55A C55 H55B 109.1
C56 C55 H55A 111.1
C56 C55 H55B 111.1
C55 C56 H56A 111.3
C55 C56 H56B 111.3
H56A C56 H56B 109.2
C57 C56 C55 102.33(18)
C57 C56 H56A 111.3
C57 C56 H56B 111.3
O002 C57 C56 104.74(18)
O002 C57 H57A 110.8
O002 C57 H57B 110.8
C56 C57 H57A 110.8
C56 C57 H57B 110.8
H57A C57 H57B 108.9
C59 C58 Zr01 112.20(13)
C59 C58 C62 118.74(16)
C62 C58 Zr01 128.83(11)
C58 C59 C60 119.66(17)
C58 C59 C68 121.95(17)
C68 C59 C60 118.36(16)
C61 C60 C59 119.35(16)
C61 C60 C74 122.4(2)
C74 C60 C59 118.3(2)
C60 C61 Zr01 111.48(13)
C60 C61 C80 117.23(18)
C80 C61 Zr01 131.16(16)
C63 C62 C58 121.41(17)
C67 C62 C58 120.59(17)
C67 C62 C63 117.97(18)
C62 C63 H63 119.6
C62 C63 C64 120.7(2)
C64 C63 H63 119.6
C63 C64 H64 119.6
C65 C64 C63 120.8(2)
C65 C64 H64 119.6
C64 C65 H65 120.4
C64 C65 C66 119.2(2)
C66 C65 H65 120.4
C65 C66 H66 119.8
C65 C66 C67 120.3(2)
C67 C66 H66 119.8
C62 C67 C66 120.9(2)
C62 C67 H67 119.6
C66 C67 H67 119.6
C59 C68 C69B 121.1(2)
C69A C68 C59 118.7(2)
C69A C68 C73A 124.6(3)
C73A C68 C59 115.1(2)
C73B C68 C59 127.8(3)
C73B C68 C69B 110.4(3)
C60 C74 C75A 119.3(3)
C75B C74 C60 116.3(2)
C79B C74 C60 120.5(4)
C79B C74 C75B 118.6(4)
C79A C74 C60 126.8(6)
C79A C74 C75A 108.6(6)
C81A C80 C61 116.3(2)
C85A C80 C61 121.4(6)
C85A C80 C81A 117.9(6)
C81B C80 C61 122.2(2)
C85B C80 C61 123.7(6)
C85B C80 C81B 112.0(7)
C31 C32A H32A 109.5
C31 C32A H32B 109.5
C31 C32A H32C 109.5
H32A C32A H32B 109.5
H32A C32A H32C 109.5
H32B C32A H32C 109.5
C31 C33A H33A 109.5
C31 C33A H33B 109.5
C31 C33A H33C 109.5
H33A C33A H33B 109.5
H33A C33A H33C 109.5
H33B C33A H33C 109.5
C31 C34A H34A 109.5
C31 C34A H34B 109.5
C31 C34A H34C 109.5
H34A C34A H34B 109.5
H34A C34A H34C 109.5
H34B C34A H34C 109.5
C50 C51A H51A 109.5
C50 C51A H51B 109.5
C50 C51A H51C 109.5
H51A C51A H51B 109.5
H51A C51A H51C 109.5
H51B C51A H51C 109.5
C50 C52A H52A 109.5
C50 C52A H52B 109.5
C50 C52A H52C 109.5
H52A C52A H52B 109.5
H52A C52A H52C 109.5
H52B C52A H52C 109.5
C50 C53A H53A 109.5
C50 C53A H53B 109.5
C50 C53A H53C 109.5
H53A C53A H53B 109.5
H53A C53A H53C 109.5
H53B C53A H53C 109.5
C68 C69A H69A 121.4
C68 C69A C70A 117.1(3)
C70A C69A H69A 121.4
C69A C70A H70A 119.7
C69A C70A C71A 120.5(5)
C71A C70A H70A 119.7
C70A C71A H71A 120.3
C72A C71A C70A 119.4(6)
C72A C71A H71A 120.3
C71A C72A H72A 120.0
C71A C72A C73A 120.1(5)
C73A C72A H72A 120.0
C68 C73A C72A 116.9(4)
C68 C73A H73A 121.6
C72A C73A H73A 121.6
C74 C75B H75B 120.5
C76B C75B C74 119.0(3)
C76B C75B H75B 120.5
C75B C76B H76B 120.1
C75B C76B C77B 119.9(4)
C77B C76B H76B 120.1
C76B C77B H77B 119.8
C78B C77B C76B 120.4(7)
C78B C77B H77B 119.8
C77B C78B H78B 118.4
C77B C78B C79B 123.1(12)
C79B C78B H78B 118.4
C74 C79B C78B 115.5(9)
C74 C79B H79A 108.4
C74 C79B H79B 108.4
C78B C79B H79A 108.4
C78B C79B H79B 108.4
H79A C79B H79B 107.5
C80 C81A H81A 120.9
C82A C81A C80 118.3(3)
C82A C81A H81A 120.9
C81A C82A H82A 120.1
C81A C82A C83A 119.9(6)
C83A C82A H82A 120.1
C82A C83A H83A 120.9
C84A C83A C82A 118.2(12)
C84A C83A H83A 120.9
C83A C84A H84A 117.6
C83A C84A C85A 124.7(17)
C85A C84A H84A 117.6
C80 C85A C84A 118.7(12)
C80 C85A H85A 120.7
C84A C85A H85A 120.7
C31 C32B H32D 109.5
C31 C32B H32E 109.5
C31 C32B H32F 109.5
H32D C32B H32E 109.5
H32D C32B H32F 109.5
H32E C32B H32F 109.5
C31 C33B H33D 109.5
C31 C33B H33E 109.5
C31 C33B H33F 109.5
H33D C33B H33E 109.5
H33D C33B H33F 109.5
H33E C33B H33F 109.5
C31 C34B H34D 109.5
C31 C34B H34E 109.5
C31 C34B H34F 109.5
H34D C34B H34E 109.5
H34D C34B H34F 109.5
H34E C34B H34F 109.5
C50 C51B H51D 109.5
C50 C51B H51E 109.5
C50 C51B H51F 109.5
H51D C51B H51E 109.5
H51D C51B H51F 109.5
H51E C51B H51F 109.5
C50 C52B H52D 109.5
C50 C52B H52E 109.5
C50 C52B H52F 109.5
H52D C52B H52E 109.5
H52D C52B H52F 109.5
H52E C52B H52F 109.5
C50 C53B H53D 109.5
C50 C53B H53E 109.5
C50 C53B H53F 109.5
H53D C53B H53E 109.5
H53D C53B H53F 109.5
H53E C53B H53F 109.5
C68 C69B H69B 119.2
C70B C69B C68 121.7(4)
C70B C69B H69B 119.2
C69B C70B H70B 120.0
C71B C70B C69B 119.9(5)
C71B C70B H70B 120.0
C70B C71B H71B 119.8
C70B C71B C72B 120.5(6)
C72B C71B H71B 119.8
C71B C72B H72B 120.1
C71B C72B C73B 119.8(6)
C73B C72B H72B 120.1
C68 C73B C72B 127.3(4)
C68 C73B H73B 116.4
C72B C73B H73B 116.4
C74 C75A H75A 119.6
C76A C75A C74 120.8(7)
C76A C75A H75A 119.6
C75A C76A H76A 120.7
C75A C76A C77A 118.6(8)
C77A C76A H76A 120.7
C76A C77A H77A 121.6
C78A C77A C76A 116.8(6)
C78A C77A H77A 121.6
C77A C78A H78A 120.0
C77A C78A C79A 120.0(9)
C79A C78A H78A 120.0
C74 C79A C78A 129.7(10)
C74 C79A H79C 115.1
C78A C79A H79C 115.1
C80 C81B H81B 119.5
C82B C81B C80 121.0(4)
C82B C81B H81B 119.5
C81B C82B H82B 119.7
C83B C82B C81B 120.5(6)
C83B C82B H82B 119.7
C82B C83B H83B 120.5
C82B C83B C84B 119.1(11)
C84B C83B H83B 120.5
C83B C84B H84B 120.8
C85B C84B C83B 118.5(15)
C85B C84B H84B 120.8
C80 C85B H85B 118.1
C84B C85B C80 123.7(15)
C84B C85B H85B 118.1
H C0BA HA 107.5
C6BA C0BA H 108.6
C6BA C0BA HA 108.6
C9BA C0BA H 108.6
C9BA C0BA HA 108.6
C9BA C0BA C6BA 114.8(7)
C6S C5S HB 120.0
C6S C5S C4S 120.0
C4S C5S HB 120.0
C5S C6S HC 120.0
C1S C6S C5S 120.0
C1S C6S HC 120.0
C6S C1S C2S 120.0
C6S C1S C7S 124.4(3)
C2S C1S C7S 115.6(3)
C1S C2S HD 120.0
C3S C2S C1S 120.0
C3S C2S HD 120.0
C2S C3S HE 120.0
C2S C3S C4S 120.0
C4S C3S HE 120.0
C5S C4S HF 120.0
C3S C4S C5S 120.0
C3S C4S HF 120.0
C0BA C6BA HG 109.5
C0BA C6BA HH 109.5
C0BA C6BA C7AA 110.6(6)
HG C6BA HH 108.1
C7AA C6BA HG 109.5
C7AA C6BA HH 109.5
C6BA C7AA HI 109.5
C6BA C7AA HJ 109.5
C6BA C7AA HK 109.5
HI C7AA HJ 109.5
HI C7AA HK 109.5
HJ C7AA HK 109.5
C1S C7S HL 109.5
C1S C7S HM 109.5
C1S C7S HO 109.5
HL C7S HM 109.5
HL C7S HO 109.5
HM C7S HO 109.5
HP C9AA HN 109.5
HP C9AA HQ 109.5
HN C9AA HQ 109.5
C9BA C9AA HP 109.5
C9BA C9AA HN 109.5
C9BA C9AA HQ 109.5
C0BA C9BA C9AA 112.4(8)
C0BA C9BA HR 109.1
C0BA C9BA HS 109.1
C9AA C9BA HR 109.1
C9AA C9BA HS 109.1
HR C9BA HS 107.9
HT C01Q HU 109.5
HT C01Q HV 109.5
HU C01Q HV 109.5
C2CA C01Q HT 109.5
C2CA C01Q HU 109.5
C2CA C01Q HV 109.5
C01Q C2CA HW 113.5
C01Q C2CA HX 113.5
HW C2CA HX 110.8
C8DA C2CA C01Q 90.9(7)
C8DA C2CA HW 113.5
C8DA C2CA HX 113.5
HY C6AA HZ 108.3
C8DA C6AA HY 109.8
C8DA C6AA HZ 109.8
C9DA C6AA HY 109.8
C9DA C6AA HZ 109.8
C9DA C6AA C8DA 109.3(6)
C2CA C8DA C6AA 139.6(9)
C2CA C8DA H0AA 102.1
C2CA C8DA H1AA 102.1
C6AA C8DA H0AA 102.1
C6AA C8DA H1AA 102.1
H0AA C8DA H1AA 104.8
C6AA C9DA H2AA 109.5
C6AA C9DA H3AA 109.5
C6AA C9DA H4AA 109.5
H2AA C9DA H3AA 109.5
H2AA C9DA H4AA 109.5
H3AA C9DA H4AA 109.5

loop_
_geom_bond_atom_site_label_1
_geom_bond_atom_site_label_2
_geom_bond_distance
Zr01 O00Q 1.9624(13)
Zr01 O002 2.2590(13)
Zr01 O003 1.9649(13)
Zr01 C58 2.2562(18)
Zr01 C61 2.2878(18)
O00Q C36 1.353(2)
O002 C54 1.469(2)
O002 C57 1.462(2)
O003 C17 1.350(2)
C1 C2 1.406(3)
C1 C14 1.407(3)
C1 C16 1.488(2)
C2 C3 1.430(3)
C2 C7 1.442(3)
C3 H3 0.9500
C3 C4 1.358(3)
C4 H4 0.9500
C4 C5 1.420(4)
C5 H5 0.9500
C5 C6 1.355(4)
C6 H6 0.9500
C6 C7 1.429(3)
C7 C8 1.402(3)
C8 C9 1.415(3)
C8 C35 1.488(3)
C9 C10 1.426(3)
C9 C14 1.435(2)
C10 H10 0.9500
C10 C11 1.366(3)
C11 H11 0.9500
C11 C12 1.419(3)
C12 H12 0.9500
C12 C13 1.367(3)
C13 H13 0.9500
C13 C14 1.426(3)
C16 C17 1.407(2)
C16 C21 1.385(3)
C17 C18 1.403(2)
C18 C19 1.397(3)
C18 C22 1.489(2)
C19 H19 0.9500
C19 C20 1.396(3)
C20 C21 1.399(3)
C20 C31 1.531(3)
C21 H21 0.9500
C22 C23 1.406(3)
C22 C27 1.402(3)
C23 C24 1.403(3)
C23 C28 1.503(4)
C24 H24 0.9500
C24 C25 1.374(4)
C25 C26 1.387(4)
C25 C29 1.509(3)
C26 H26 0.9500
C26 C27 1.394(3)
C27 C30 1.504(3)
C28 H28A 0.9800
C28 H28B 0.9800
C28 H28C 0.9800
C29 H29A 0.9800
C29 H29B 0.9800
C29 H29C 0.9800
C30 H30A 0.9800
C30 H30B 0.9800
C30 H30C 0.9800
C31 C32A 1.717(13)
C31 C33A 1.356(13)
C31 C34A 1.572(18)
C31 C32B 1.434(12)
C31 C33B 1.655(13)
C31 C34B 1.500(12)
C35 C36 1.406(3)
C35 C40 1.391(3)
C36 C37 1.400(2)
C37 C38 1.406(3)
C37 C41 1.489(3)
C38 H38 0.9500
C38 C39 1.388(3)
C39 C40 1.404(3)
C39 C50 1.531(3)
C40 H40 0.9500
C41 C42 1.407(3)
C41 C46 1.398(3)
C42 C43 1.388(4)
C42 C47 1.509(3)
C43 H43 0.9500
C43 C44 1.392(4)
C44 C45 1.385(3)
C44 C48 1.514(4)
C45 H45 0.9500
C45 C46 1.396(3)
C46 C49 1.497(3)
C47 H47A 0.9800
C47 H47B 0.9800
C47 H47C 0.9800
C48 H48A 0.9800
C48 H48B 0.9800
C48 H48C 0.9800
C49 H49A 0.9800
C49 H49B 0.9800
C49 H49C 0.9800
C50 C51A 1.500(4)
C50 C52A 1.520(6)
C50 C53A 1.553(6)
C50 C51B 1.53(2)
C50 C52B 1.542(19)
C50 C53B 1.41(2)
C54 H54A 0.9900
C54 H54B 0.9900
C54 C55 1.500(3)
C55 H55A 0.9900
C55 H55B 0.9900
C55 C56 1.535(4)
C56 H56A 0.9900
C56 H56B 0.9900
C56 C57 1.508(3)
C57 H57A 0.9900
C57 H57B 0.9900
C58 C59 1.357(2)
C58 C62 1.483(2)
C59 C60 1.495(3)
C59 C68 1.493(3)
C60 C61 1.355(3)
C60 C74 1.493(3)
C61 C80 1.485(3)
C62 C63 1.388(3)
C62 C67 1.387(3)
C63 H63 0.9500
C63 C64 1.390(4)
C64 H64 0.9500
C64 C65 1.371(4)
C65 H65 0.9500
C65 C66 1.375(3)
C66 H66 0.9500
C66 C67 1.396(3)
C67 H67 0.9500
C68 C69A 1.318(4)
C68 C73A 1.382(4)
C68 C69B 1.560(4)
C68 C73B 1.360(4)
C74 C75B 1.464(4)
C74 C79B 1.405(11)
C74 C75A 1.505(6)
C74 C79A 1.273(13)
C80 C81A 1.419(4)
C80 C85A 1.30(2)
C80 C81B 1.469(4)
C80 C85B 1.46(3)
C32A H32A 0.9800
C32A H32B 0.9800
C32A H32C 0.9800
C33A H33A 0.9800
C33A H33B 0.9800
C33A H33C 0.9800
C34A H34A 0.9800
C34A H34B 0.9800
C34A H34C 0.9800
C51A H51A 0.9800
C51A H51B 0.9800
C51A H51C 0.9800
C52A H52A 0.9800
C52A H52B 0.9800
C52A H52C 0.9800
C53A H53A 0.9800
C53A H53B 0.9800
C53A H53C 0.9800
C69A H69A 0.9500
C69A C70A 1.390(5)
C70A H70A 0.9500
C70A C71A 1.393(10)
C71A H71A 0.9500
C71A C72A 1.375(10)
C72A H72A 0.9500
C72A C73A 1.384(6)
C73A H73A 0.9500
C75B H75B 0.9500
C75B C76B 1.390(5)
C76B H76B 0.9500
C76B C77B 1.393(6)
C77B H77B 0.9500
C77B C78B 1.322(18)
C78B H78B 0.9500
C78B C79B 1.467(16)
C79B H79A 0.9900
C79B H79B 0.9900
C81A H81A 0.9500
C81A C82A 1.387(5)
C82A H82A 0.9500
C82A C83A 1.404(13)
C83A H83A 0.9500
C83A C84A 1.23(2)
C84A H84A 0.9500
C84A C85A 1.42(2)
C85A H85A 0.9500
C32B H32D 0.9800
C32B H32E 0.9800
C32B H32F 0.9800
C33B H33D 0.9800
C33B H33E 0.9800
C33B H33F 0.9800
C34B H34D 0.9800
C34B H34E 0.9800
C34B H34F 0.9800
C51B H51D 0.9800
C51B H51E 0.9800
C51B H51F 0.9800
C52B H52D 0.9800
C52B H52E 0.9800
C52B H52F 0.9800
C53B H53D 0.9800
C53B H53E 0.9800
C53B H53F 0.9800
C69B H69B 0.9500
C69B C70B 1.396(6)
C70B H70B 0.9500
C70B C71B 1.374(11)
C71B H71B 0.9500
C71B C72B 1.385(10)
C72B H72B 0.9500
C72B C73B 1.391(6)
C73B H73B 0.9500
C75A H75A 0.9500
C75A C76A 1.383(9)
C76A H76A 0.9500
C76A C77A 1.399(17)
C77A H77A 0.9500
C77A C78A 1.319(16)
C78A H78A 0.9500
C78A C79A 1.352(16)
C79A H79C 0.9500
C81B H81B 0.9500
C81B C82B 1.395(5)
C82B H82B 0.9500
C82B C83B 1.376(15)
C83B H83B 0.9500
C83B C84B 1.482(19)
C84B H84B 0.9500
C84B C85B 1.34(2)
C85B H85B 0.9500
C0BA H 0.9900
C0BA HA 0.9900
C0BA C6BA 1.616(11)
C0BA C9BA 1.464(11)
C5S HB 0.9500
C5S C6S 1.3900
C5S C4S 1.3900
C6S HC 0.9500
C6S C1S 1.3900
C1S C2S 1.3900
C1S C7S 1.587(7)
C2S HD 0.9500
C2S C3S 1.3900
C3S HE 0.9500
C3S C4S 1.3900
C4S HF 0.9500
C6BA HG 0.9900
C6BA HH 0.9900
C6BA C7AA 1.642(12)
C7AA HI 0.9800
C7AA HJ 0.9800
C7AA HK 0.9800
C7S HL 0.9800
C7S HM 0.9800
C7S HO 0.9800
C9AA HP 0.9800
C9AA HN 0.9800
C9AA HQ 0.9800
C9AA C9BA 1.531(13)
C9BA HR 0.9900
C9BA HS 0.9900
C01Q HT 0.9800
C01Q HU 0.9800
C01Q HV 0.9800
C01Q C2CA 1.487(9)
C2CA HW 0.9900
C2CA HX 0.9900
C2CA C8DA 1.409(9)
C6AA HY 0.9900
C6AA HZ 0.9900
C6AA C8DA 1.544(9)
C6AA C9DA 1.511(9)
C8DA H0AA 0.9900
C8DA H1AA 0.9900
C9DA H2AA 0.9800
C9DA H3AA 0.9800
C9DA H4AA 0.9800
